data_4071905
loop_
_publ_author_name
'Kuniyasu, Hitoshi'
'Takekawa, Kazunobu'
'Yamashita, Fumikazu'
'Miyafuji, Kiyoshi'
'Asano, Shigehito'
'Takai, Yasutomo'
'Ohtaka, Atsushi'
'Tanaka, Aoi'
'Sugoh, Kunihiko'
'Kurosawa, Hideo'
'Kambe, Nobuaki'

_publ_section_title
;
 Insertion of Alkynes into an ArS&#x2212;Pt Bond: Regio- and
 Stereoselective Thermal Reactions, Facilitation by &#x201C;o-Halogen
 Effect&#x201D; and Photoirradiation, Different Alkyne Preferences
 Depending on the Ancillary Ligand, and Application to a Catalytic
 Reaction
;
_journal_issue 18
_journal_name_full Organometallics
_journal_page_first 4788
_journal_paper_doi 10.1021/om800464y
_journal_volume 27
_journal_year 2008
_chemical_formula_sum 'C51 H42 Cl4 P2 Pt S'
_chemical_formula_weight 1085.80
_space_group_IT_number 14
_symmetry_cell_setting monoclinic
_symmetry_Int_Tables_number 14
_symmetry_space_group_name_Hall '-P 2ybc'
_symmetry_space_group_name_H-M 'P 1 21/c 1'
_cell_angle_alpha 90.00(1)
_cell_angle_beta 92.26(1)
_cell_angle_gamma 90.00(1)
_cell_formula_units_Z 4
_cell_length_a 12.731(2)
_cell_length_b 10.829(2)
_cell_length_c 33.907(5)
_cell_measurement_reflns_used 25
_cell_measurement_temperature 296.2
_cell_measurement_theta_max 12.5
_cell_measurement_theta_min 11.0
_cell_volume 4670.9(13)
_computing_cell_refinement 'MSC/AFC Diffractometer Control'
_computing_data_collection 'MSC/AFC Diffractometer Control'
_computing_data_reduction 'teXsan Ver. 1.11'
_computing_publication_material 'teXsan Ver. 1.11'
_computing_structure_refinement 'teXsan Ver. 1.10'
_computing_structure_solution SIR92
_diffrn_measured_fraction_theta_full 1.0373
_diffrn_measured_fraction_theta_max 1.0373
_diffrn_measurement_device_type 'Rigaku AFC5R'
_diffrn_measurement_method \w-2\q
_diffrn_radiation_type 'Mo K\a'
_diffrn_radiation_wavelength 0.7107
_diffrn_reflns_av_R_equivalents 0.056
_diffrn_reflns_limit_h_max 17
_diffrn_reflns_limit_h_min 0
_diffrn_reflns_limit_k_max 15
_diffrn_reflns_limit_k_min 0
_diffrn_reflns_limit_l_max 47
_diffrn_reflns_limit_l_min -47
_diffrn_reflns_number 14871
_diffrn_reflns_theta_full 30.00
_diffrn_reflns_theta_max 30.00
_diffrn_standards_decay_% 2.81
_diffrn_standards_interval_count 150
_diffrn_standards_number 3
_exptl_absorpt_coefficient_mu 3.368
_exptl_absorpt_correction_T_max 0.999
_exptl_absorpt_correction_T_min 0.759
_exptl_absorpt_correction_type psi-scan
_exptl_absorpt_process_details '(North, Phillips & Mathews, 1968)'
_exptl_crystal_colour paleyellow
_exptl_crystal_density_diffrn 1.544
_exptl_crystal_density_method 'not measured'
_exptl_crystal_description prismatic
_exptl_crystal_size_max 0.900
_exptl_crystal_size_mid 0.250
_exptl_crystal_size_min 0.200
_refine_diff_density_max 2.18
_refine_diff_density_min -1.89
_refine_ls_extinction_method none
_refine_ls_goodness_of_fit_ref 1.411
_refine_ls_hydrogen_treatment noref
_refine_ls_number_parameters 532
_refine_ls_number_reflns 8392
_refine_ls_R_factor_gt 0.0459
_refine_ls_shift/su_max 0.0353
_refine_ls_structure_factor_coef Fsqd
_refine_ls_weighting_details 'w = 1/[\s^2^(Fo^2^) + (0.05000(Max(Fo^2^,0) + 2Fc^2^)/3)^2^]'
_refine_ls_weighting_scheme calc
_refine_ls_wR_factor_ref 0.1130
_reflns_number_gt 8392
_reflns_number_total 14132
_reflns_threshold_expression F^2^>3.0\s(F^2^)
_cod_data_source_file om800464y_si_002.cif
_cod_data_source_block yama6-2
_cod_original_cell_volume 4670(1)
_cod_original_formula_sum 'C51 H42 Cl4 P2 Pt S '
_cod_database_code 4071905

loop_
_symmetry_equiv_pos_as_xyz
x,y,z
-x,1/2+y,1/2-z
-x,-y,-z
x,1/2-y,1/2+z

loop_
_atom_site_label
_atom_site_type_symbol
_atom_site_fract_x
_atom_site_fract_y
_atom_site_fract_z
_atom_site_U_iso_or_equiv
_atom_site_adp_type
_atom_site_occupancy
_atom_site_calc_flag
Pt(1) Pt 0.69328(2) 0.13345(2) 0.651115(6) 0.03892(6) Uani 1.00 d
Cl(1) Cl 0.5169(1) 0.1816(2) 0.66831(5) 0.0552(5) Uani 1.00 d
Cl(2) Cl 0.8583(3) 0.4536(4) 0.43258(8) 0.150(1) Uani 1.00 d
Cl(3) Cl 0.2005(4) 0.1980(4) 0.3233(1) 0.171(2) Uani 1.00 d
Cl(4) Cl 0.0275(5) 0.3217(5) 0.3576(2) 0.206(2) Uani 1.00 d
S S 0.8728(2) 0.3323(2) 0.61309(6) 0.0678(6) Uani 1.00 d
P(1) P 0.6231(1) 0.0627(2) 0.59186(5) 0.0443(4) Uani 1.00 d
P(2) P 0.7529(1) 0.2019(1) 0.71247(4) 0.0416(4) Uani 1.00 d
C(1) C 0.8410(5) 0.1031(6) 0.6360(2) 0.044(2) Uani 1.00 d
C(2) C 0.9100(5) 0.1734(6) 0.6201(2) 0.052(2) Uani 1.00 d
C(3) C 1.0229(6) 0.1384(7) 0.6153(2) 0.058(2) Uani 1.00 d
C(4) C 1.0521(6) 0.0171(8) 0.6151(2) 0.073(3) Uani 1.00 d
C(5) C 1.1573(8) -0.021(1) 0.6157(3) 0.099(4) Uani 1.00 d
C(6) C 1.2340(7) 0.070(2) 0.6162(3) 0.112(4) Uani 1.00 d
C(7) C 1.2062(9) 0.191(1) 0.6146(3) 0.106(4) Uani 1.00 d
C(8) C 1.1026(7) 0.2267(9) 0.6141(2) 0.080(3) Uani 1.00 d
C(9) C 0.8769(6) 0.3590(7) 0.5616(2) 0.067(2) Uani 1.00 d
C(10) C 0.8989(7) 0.2701(8) 0.5349(2) 0.073(3) Uani 1.00 d
C(11) C 0.8935(8) 0.300(1) 0.4941(2) 0.090(3) Uani 1.00 d
C(12) C 0.8656(8) 0.420(1) 0.4829(3) 0.090(3) Uani 1.00 d
C(13) C 0.8464(9) 0.5080(10) 0.5097(3) 0.099(4) Uani 1.00 d
C(14) C 0.8516(9) 0.4805(8) 0.5495(3) 0.100(4) Uani 1.00 d
C(15) C 0.7112(5) 0.0124(7) 0.5543(2) 0.056(2) Uani 1.00 d
C(16) C 0.7806(7) -0.0818(9) 0.5637(2) 0.081(3) Uani 1.00 d
C(17) C 0.8502(8) -0.126(1) 0.5356(3) 0.103(4) Uani 1.00 d
C(18) C 0.8457(8) -0.077(1) 0.4985(3) 0.113(4) Uani 1.00 d
C(19) C 0.7763(9) 0.015(1) 0.4889(3) 0.099(4) Uani 1.00 d
C(20) C 0.7097(6) 0.0599(8) 0.5165(2) 0.072(2) Uani 1.00 d
C(21) C 0.5394(5) -0.0734(6) 0.5960(2) 0.049(2) Uani 1.00 d
C(22) C 0.5078(7) -0.1398(7) 0.5622(2) 0.071(2) Uani 1.00 d
C(23) C 0.4455(8) -0.2438(8) 0.5659(3) 0.088(3) Uani 1.00 d
C(24) C 0.4153(7) -0.2823(8) 0.6015(3) 0.081(3) Uani 1.00 d
C(25) C 0.4491(7) -0.2201(8) 0.6356(2) 0.079(3) Uani 1.00 d
C(26) C 0.5095(6) -0.1143(6) 0.6320(2) 0.059(2) Uani 1.00 d
C(27) C 0.5448(5) 0.1841(6) 0.5686(2) 0.047(2) Uani 1.00 d
C(28) C 0.4465(6) 0.1681(7) 0.5509(2) 0.063(2) Uani 1.00 d
C(29) C 0.3909(7) 0.2679(9) 0.5350(3) 0.083(3) Uani 1.00 d
C(30) C 0.4323(8) 0.3833(8) 0.5365(3) 0.086(3) Uani 1.00 d
C(31) C 0.5297(8) 0.4000(8) 0.5531(3) 0.094(3) Uani 1.00 d
C(32) C 0.5865(7) 0.3005(8) 0.5690(3) 0.080(3) Uani 1.00 d
C(33) C 0.8951(5) 0.2158(6) 0.7180(2) 0.044(2) Uani 1.00 d
C(34) C 0.9561(6) 0.1093(6) 0.7204(2) 0.055(2) Uani 1.00 d
C(35) C 1.0643(6) 0.1155(8) 0.7201(2) 0.069(3) Uani 1.00 d
C(36) C 1.1114(6) 0.2272(10) 0.7173(2) 0.077(3) Uani 1.00 d
C(37) C 1.0533(7) 0.3342(8) 0.7157(2) 0.071(3) Uani 1.00 d
C(38) C 0.9451(6) 0.3278(7) 0.7160(2) 0.061(2) Uani 1.00 d
C(39) C 0.7187(5) 0.1011(6) 0.7536(2) 0.047(2) Uani 1.00 d
C(40) C 0.6390(6) 0.0160(6) 0.7483(2) 0.056(2) Uani 1.00 d
C(41) C 0.6114(6) -0.0585(7) 0.7798(3) 0.072(3) Uani 1.00 d
C(42) C 0.6620(7) -0.0467(8) 0.8159(2) 0.074(3) Uani 1.00 d
C(43) C 0.7415(7) 0.0369(8) 0.8212(2) 0.070(2) Uani 1.00 d
C(44) C 0.7716(6) 0.1116(7) 0.7899(2) 0.061(2) Uani 1.00 d
C(45) C 0.7023(5) 0.3531(6) 0.7240(2) 0.048(2) Uani 1.00 d
C(46) C 0.6766(6) 0.4322(6) 0.6930(2) 0.063(2) Uani 1.00 d
C(47) C 0.6383(7) 0.5502(8) 0.7004(3) 0.083(3) Uani 1.00 d
C(48) C 0.6288(7) 0.5870(8) 0.7390(4) 0.091(3) Uani 1.00 d
C(49) C 0.6542(7) 0.5113(9) 0.7692(3) 0.082(3) Uani 1.00 d
C(50) C 0.6907(6) 0.3951(7) 0.7617(2) 0.064(2) Uani 1.00 d
C(51) C 0.088(2) 0.294(2) 0.3207(4) 0.33(1) Uani 1.00 d
H(1) H 0.8658 0.0198 0.6412 0.0524 Uiso 1.00 calc
H(2) H 0.9973 -0.0463 0.6143 0.0896 Uiso 1.00 calc
H(3) H 1.1761 -0.1081 0.6157 0.1183 Uiso 1.00 calc
H(4) H 1.3062 0.0462 0.6182 0.1367 Uiso 1.00 calc
H(5) H 1.2621 0.2547 0.6137 0.1260 Uiso 1.00 calc
H(6) H 1.0838 0.3149 0.6124 0.0992 Uiso 1.00 calc
H(7) H 0.9176 0.1884 0.5441 0.0875 Uiso 1.00 calc
H(8) H 0.9091 0.2395 0.4739 0.1097 Uiso 1.00 calc
H(9) H 0.8287 0.5924 0.5015 0.1159 Uiso 1.00 calc
H(10) H 0.8381 0.5435 0.5696 0.1204 Uiso 1.00 calc
H(11) H 0.7810 -0.1179 0.5898 0.0980 Uiso 1.00 calc
H(12) H 0.9021 -0.1901 0.5436 0.1220 Uiso 1.00 calc
H(13) H 0.8904 -0.1101 0.4786 0.1320 Uiso 1.00 calc
H(14) H 0.7753 0.0504 0.4626 0.1170 Uiso 1.00 calc
H(15) H 0.6596 0.1270 0.5094 0.0870 Uiso 1.00 calc
H(16) H 0.5289 -0.1122 0.5363 0.0851 Uiso 1.00 calc
H(17) H 0.4222 -0.2896 0.5423 0.1020 Uiso 1.00 calc
H(18) H 0.3700 -0.3532 0.6034 0.0936 Uiso 1.00 calc
H(19) H 0.4310 -0.2503 0.6613 0.0941 Uiso 1.00 calc
H(20) H 0.5316 -0.0690 0.6556 0.0719 Uiso 1.00 calc
H(21) H 0.4151 0.0859 0.5494 0.0768 Uiso 1.00 calc
H(22) H 0.3221 0.2553 0.5227 0.0967 Uiso 1.00 calc
H(23) H 0.3901 0.4530 0.5262 0.1006 Uiso 1.00 calc
H(24) H 0.5605 0.4831 0.5534 0.1083 Uiso 1.00 calc
H(25) H 0.6567 0.3152 0.5816 0.0947 Uiso 1.00 calc
H(26) H 0.9211 0.0300 0.7224 0.0672 Uiso 1.00 calc
H(27) H 1.1064 0.0398 0.7220 0.0845 Uiso 1.00 calc
H(28) H 1.1878 0.2308 0.7163 0.0907 Uiso 1.00 calc
H(29) H 1.0888 0.4143 0.7143 0.0858 Uiso 1.00 calc
H(30) H 0.9030 0.4032 0.7153 0.0759 Uiso 1.00 calc
H(31) H 0.6009 0.0093 0.7225 0.0695 Uiso 1.00 calc
H(32) H 0.5553 -0.1206 0.7761 0.0861 Uiso 1.00 calc
H(33) H 0.6419 -0.0971 0.8379 0.0876 Uiso 1.00 calc
H(34) H 0.7763 0.0463 0.8472 0.0840 Uiso 1.00 calc
H(35) H 0.8310 0.1696 0.7936 0.0755 Uiso 1.00 calc
H(36) H 0.6834 0.4047 0.6659 0.0770 Uiso 1.00 calc
H(37) H 0.6177 0.6058 0.6787 0.0979 Uiso 1.00 calc
H(38) H 0.6036 0.6681 0.7441 0.1142 Uiso 1.00 calc
H(39) H 0.6469 0.5402 0.7964 0.0977 Uiso 1.00 calc
H(40) H 0.7087 0.3396 0.7837 0.0801 Uiso 1.00 calc
H(41) H 0.1185 0.3797 0.3122 0.3426 Uiso 1.00 calc
H(42) H 0.0450 0.2714 0.2995 0.3426 Uiso 1.00 calc

loop_
_atom_site_aniso_label
_atom_site_aniso_U_11
_atom_site_aniso_U_22
_atom_site_aniso_U_33
_atom_site_aniso_U_12
_atom_site_aniso_U_13
_atom_site_aniso_U_23
Pt(1) 0.0411(1) 0.0395(1) 0.0364(1) -0.0010(1) 0.00417(8) 0.0003(1)
Cl(1) 0.0451(8) 0.0614(10) 0.0597(10) 0.0045(8) 0.0104(7) -0.0011(8)
Cl(2) 0.162(3) 0.196(4) 0.088(2) -0.055(3) -0.036(2) 0.063(2)
Cl(3) 0.189(4) 0.128(3) 0.194(4) -0.025(3) 0.012(3) 0.066(3)
Cl(4) 0.251(6) 0.182(4) 0.186(5) 0.037(4) -0.006(4) 0.002(4)
S 0.083(1) 0.054(1) 0.068(1) -0.0036(10) 0.018(1) 0.0025(9)
P(1) 0.0465(9) 0.0481(9) 0.0383(8) -0.0034(7) 0.0005(6) 0.0006(7)
P(2) 0.0450(8) 0.0410(8) 0.0391(8) -0.0011(7) 0.0042(6) -0.0033(6)
C(1) 0.051(3) 0.044(3) 0.036(3) -0.002(3) 0.004(3) 0.002(2)
C(2) 0.054(4) 0.056(4) 0.046(3) -0.002(3) 0.005(3) 0.000(3)
C(3) 0.048(4) 0.078(5) 0.047(3) -0.007(4) 0.008(3) -0.005(3)
C(4) 0.062(5) 0.086(6) 0.070(5) 0.013(4) 0.019(4) 0.010(4)
C(5) 0.067(6) 0.146(10) 0.085(6) 0.025(6) 0.026(5) 0.005(6)
C(6) 0.048(5) 0.23(2) 0.061(5) 0.013(8) 0.008(4) -0.015(8)
C(7) 0.071(7) 0.16(1) 0.085(7) -0.031(7) 0.017(5) -0.041(8)
C(8) 0.061(5) 0.106(7) 0.076(5) -0.018(5) 0.018(4) -0.021(5)
C(9) 0.056(4) 0.066(5) 0.078(5) -0.015(4) -0.006(4) 0.012(4)
C(10) 0.072(5) 0.078(6) 0.069(5) -0.002(5) 0.008(4) 0.015(4)
C(11) 0.091(7) 0.117(8) 0.061(5) -0.027(6) -0.001(5) 0.009(5)
C(12) 0.094(7) 0.104(8) 0.070(5) -0.030(6) -0.020(5) 0.034(6)
C(13) 0.118(9) 0.081(7) 0.095(7) -0.012(6) -0.029(6) 0.032(6)
C(14) 0.122(9) 0.066(6) 0.110(8) -0.014(6) -0.024(7) 0.026(5)
C(15) 0.050(4) 0.069(5) 0.051(4) -0.006(4) 0.001(3) -0.012(3)
C(16) 0.073(5) 0.098(7) 0.074(5) 0.005(5) 0.007(4) -0.028(5)
C(17) 0.077(6) 0.125(9) 0.106(8) 0.020(6) 0.008(6) -0.053(7)
C(18) 0.075(7) 0.18(1) 0.087(7) -0.026(8) 0.029(6) -0.075(8)
C(19) 0.100(8) 0.139(10) 0.059(5) -0.037(7) 0.026(5) -0.015(6)
C(20) 0.073(5) 0.097(6) 0.045(4) -0.027(5) 0.010(4) -0.012(4)
C(21) 0.050(4) 0.046(4) 0.051(4) -0.005(3) 0.002(3) -0.002(3)
C(22) 0.093(6) 0.063(5) 0.057(4) -0.020(4) -0.001(4) -0.002(4)
C(23) 0.117(8) 0.064(5) 0.080(6) -0.036(5) -0.010(5) -0.012(4)
C(24) 0.087(6) 0.058(5) 0.099(7) -0.025(5) 0.005(5) 0.001(5)
C(25) 0.093(6) 0.070(5) 0.077(5) -0.025(5) 0.024(5) 0.000(4)
C(26) 0.062(4) 0.056(4) 0.059(4) -0.005(3) 0.007(3) -0.001(3)
C(27) 0.054(4) 0.047(3) 0.041(3) -0.006(3) -0.001(3) 0.007(3)
C(28) 0.059(5) 0.055(4) 0.074(5) -0.007(3) -0.012(4) 0.006(4)
C(29) 0.066(5) 0.082(6) 0.098(6) 0.005(5) -0.025(5) 0.014(5)
C(30) 0.094(7) 0.065(6) 0.098(7) 0.006(5) -0.019(5) 0.024(5)
C(31) 0.099(7) 0.055(5) 0.125(8) -0.014(5) -0.024(6) 0.026(5)
C(32) 0.066(5) 0.071(5) 0.102(7) -0.012(4) -0.024(5) 0.024(5)
C(33) 0.045(3) 0.049(3) 0.038(3) -0.002(3) 0.002(3) -0.003(3)
C(34) 0.057(4) 0.055(4) 0.054(4) 0.000(3) -0.001(3) 0.003(3)
C(35) 0.054(4) 0.085(6) 0.069(5) 0.008(4) -0.004(4) 0.004(4)
C(36) 0.052(4) 0.106(7) 0.072(5) -0.012(5) 0.003(4) 0.001(5)
C(37) 0.061(5) 0.074(5) 0.080(5) -0.025(4) 0.010(4) -0.016(4)
C(38) 0.054(4) 0.057(4) 0.073(5) -0.011(3) 0.003(4) -0.010(4)
C(39) 0.047(3) 0.049(3) 0.044(3) 0.004(3) 0.013(3) 0.000(3)
C(40) 0.060(4) 0.052(4) 0.057(4) -0.002(3) 0.008(3) 0.008(3)
C(41) 0.069(5) 0.064(5) 0.085(6) 0.002(4) 0.015(4) 0.023(4)
C(42) 0.075(5) 0.087(6) 0.062(5) 0.017(5) 0.024(4) 0.026(4)
C(43) 0.078(5) 0.091(6) 0.041(4) 0.015(5) 0.004(4) 0.009(4)
C(44) 0.065(4) 0.072(5) 0.044(3) -0.004(4) 0.000(3) 0.000(3)
C(45) 0.046(3) 0.042(3) 0.056(4) -0.001(3) 0.006(3) -0.009(3)
C(46) 0.075(5) 0.038(4) 0.075(5) 0.001(4) 0.007(4) -0.005(3)
C(47) 0.076(6) 0.057(5) 0.117(8) 0.008(4) 0.010(5) 0.016(5)
C(48) 0.067(5) 0.057(5) 0.153(10) -0.004(5) 0.026(6) -0.042(6)
C(49) 0.071(6) 0.075(6) 0.101(7) 0.002(5) 0.014(5) -0.028(5)
C(50) 0.058(4) 0.063(5) 0.072(5) -0.002(4) 0.013(4) -0.021(4)
C(51) 0.54(4) 0.36(3) 0.076(9) 0.34(3) 0.06(2) 0.07(1)

loop_
_atom_type_symbol
_atom_type_description
_atom_type_scat_dispersion_real
_atom_type_scat_dispersion_imag
_atom_type_scat_source
C C 0.003 0.002
;International Tables for Crystallography
(1992, Vol. C, Tables 4.2.6.8 and 6.1.1.1)
;
H H 0.000 0.000
;International Tables for Crystallography
(1992, Vol. C, Table 6.1.1.2)
;
Cl Cl 0.148 0.159
;International Tables for Crystallography
(1992, Vol. C, Tables 4.2.6.8 and 6.1.1.1)
;
P P 0.102 0.094
;International Tables for Crystallography
(1992, Vol. C, Tables 4.2.6.8 and 6.1.1.1)
;
Pt Pt -1.703 8.390
;International Tables for Crystallography
(1992, Vol. C, Tables 4.2.6.8 and 6.1.1.1)
;
S S 0.125 0.123
;International Tables for Crystallography
(1992, Vol. C, Tables 4.2.6.8 and 6.1.1.1)
;

loop_
_geom_angle_atom_site_label_1
_geom_angle_atom_site_label_2
_geom_angle_atom_site_label_3
_geom_angle
_geom_angle_publ_flag
Cl(1) Pt(1) P(1) 87.10(6) yes
Cl(1) Pt(1) P(2) 89.36(6) yes
Cl(1) Pt(1) C(1) 176.8(2) yes
P(1) Pt(1) P(2) 176.10(6) yes
P(1) Pt(1) C(1) 93.4(2) yes
P(2) Pt(1) C(1) 90.3(2) yes
C(2) S C(9) 105.5(4) yes
Pt(1) P(1) C(15) 118.9(2) yes
Pt(1) P(1) C(21) 114.2(2) yes
Pt(1) P(1) C(27) 109.1(2) yes
C(15) P(1) C(21) 101.0(3) yes
C(15) P(1) C(27) 104.9(3) yes
C(21) P(1) C(27) 107.8(3) yes
Pt(1) P(2) C(33) 114.2(2) yes
Pt(1) P(2) C(39) 114.4(2) yes
Pt(1) P(2) C(45) 112.3(2) yes
C(33) P(2) C(39) 103.6(3) yes
C(33) P(2) C(45) 105.4(3) yes
C(39) P(2) C(45) 106.1(3) yes
Pt(1) C(1) C(2) 132.2(5) yes
Pt(1) C(1) H(1) 114.1 no
C(2) C(1) H(1) 113.7 no
S C(2) C(1) 115.9(5) yes
S C(2) C(3) 118.4(5) yes
C(1) C(2) C(3) 124.3(7) yes
C(2) C(3) C(4) 120.4(7) yes
C(2) C(3) C(8) 122.0(7) yes
C(4) C(3) C(8) 117.3(7) yes
C(3) C(4) C(5) 122.8(9) yes
C(3) C(4) H(2) 118.7 no
C(5) C(4) H(2) 118.5 no
C(4) C(5) C(6) 117(1) yes
C(4) C(5) H(3) 121.2 no
C(6) C(5) H(3) 121.0 no
C(5) C(6) C(7) 120.1(10) yes
C(5) C(6) H(4) 119.1 no
C(7) C(6) H(4) 120.8 no
C(6) C(7) C(8) 121(1) yes
C(6) C(7) H(5) 119.0 no
C(8) C(7) H(5) 119.8 no
C(3) C(8) C(7) 120.5(10) yes
C(3) C(8) H(6) 119.3 no
C(7) C(8) H(6) 120.2 no
S C(9) C(10) 123.8(6) yes
S C(9) C(14) 115.0(7) yes
C(10) C(9) C(14) 121.1(8) yes
C(9) C(10) C(11) 118.9(8) yes
C(9) C(10) H(7) 119.3 no
C(11) C(10) H(7) 121.8 no
C(10) C(11) C(12) 118.7(9) yes
C(10) C(11) H(8) 121.8 no
C(12) C(11) H(8) 119.5 no
Cl(2) C(12) C(11) 117.5(9) yes
Cl(2) C(12) C(13) 120.9(9) yes
C(11) C(12) C(13) 121.7(8) yes
C(12) C(13) C(14) 120.4(9) yes
C(12) C(13) H(9) 120.9 no
C(14) C(13) H(9) 118.6 no
C(9) C(14) C(13) 119.1(10) yes
C(9) C(14) H(10) 119.3 no
C(13) C(14) H(10) 121.6 no
P(1) C(15) C(16) 117.9(6) yes
P(1) C(15) C(20) 123.6(6) yes
C(16) C(15) C(20) 118.4(7) yes
C(15) C(16) C(17) 120.6(9) yes
C(15) C(16) H(11) 119.3 no
C(17) C(16) H(11) 120.1 no
C(16) C(17) C(18) 119(1) yes
C(16) C(17) H(12) 119.0 no
C(18) C(17) H(12) 121.8 no
C(17) C(18) C(19) 120.4(9) yes
C(17) C(18) H(13) 119.6 no
C(19) C(18) H(13) 120.0 no
C(18) C(19) C(20) 120.6(9) yes
C(18) C(19) H(14) 119.5 no
C(20) C(19) H(14) 119.9 no
C(15) C(20) C(19) 120.9(9) yes
C(15) C(20) H(15) 119.1 no
C(19) C(20) H(15) 120.0 no
P(1) C(21) C(22) 120.2(5) yes
P(1) C(21) C(26) 120.9(5) yes
C(22) C(21) C(26) 118.9(6) yes
C(21) C(22) C(23) 119.5(7) yes
C(21) C(22) H(16) 119.9 no
C(23) C(22) H(16) 120.6 no
C(22) C(23) C(24) 121.1(8) yes
C(22) C(23) H(17) 119.7 no
C(24) C(23) H(17) 119.2 no
C(23) C(24) C(25) 120.3(7) yes
C(23) C(24) H(18) 119.9 no
C(25) C(24) H(18) 119.8 no
C(24) C(25) C(26) 118.7(7) yes
C(24) C(25) H(19) 120.6 no
C(26) C(25) H(19) 120.7 no
C(21) C(26) C(25) 121.4(7) yes
C(21) C(26) H(20) 119.3 no
C(25) C(26) H(20) 119.3 no
P(1) C(27) C(28) 125.0(5) yes
P(1) C(27) C(32) 117.2(5) yes
C(28) C(27) C(32) 117.8(7) yes
C(27) C(28) C(29) 120.8(7) yes
C(27) C(28) H(21) 120.0 no
C(29) C(28) H(21) 119.2 no
C(28) C(29) C(30) 120.8(8) yes
C(28) C(29) H(22) 119.9 no
C(30) C(29) H(22) 119.3 no
C(29) C(30) C(31) 119.1(8) yes
C(29) C(30) H(23) 119.3 no
C(31) C(30) H(23) 121.6 no
C(30) C(31) C(32) 120.7(8) yes
C(30) C(31) H(24) 119.1 no
C(32) C(31) H(24) 120.2 no
C(27) C(32) C(31) 120.8(8) yes
C(27) C(32) H(25) 119.8 no
C(31) C(32) H(25) 119.3 no
P(2) C(33) C(34) 119.3(5) yes
P(2) C(33) C(38) 122.0(5) yes
C(34) C(33) C(38) 118.4(6) yes
C(33) C(34) C(35) 121.0(7) yes
C(33) C(34) H(26) 118.7 no
C(35) C(34) H(26) 120.4 no
C(34) C(35) C(36) 119.3(8) yes
C(34) C(35) H(27) 120.2 no
C(36) C(35) H(27) 120.6 no
C(35) C(36) C(37) 121.1(7) yes
C(35) C(36) H(28) 118.9 no
C(37) C(36) H(28) 120.0 no
C(36) C(37) C(38) 119.6(7) yes
C(36) C(37) H(29) 119.9 no
C(38) C(37) H(29) 120.5 no
C(33) C(38) C(37) 120.7(7) yes
C(33) C(38) H(30) 119.0 no
C(37) C(38) H(30) 120.4 no
P(2) C(39) C(40) 119.7(5) yes
P(2) C(39) C(44) 120.3(5) yes
C(40) C(39) C(44) 120.0(6) yes
C(39) C(40) C(41) 119.6(7) yes
C(39) C(40) H(31) 119.9 no
C(41) C(40) H(31) 120.5 no
C(40) C(41) C(42) 120.5(8) yes
C(40) C(41) H(32) 120.0 no
C(42) C(41) H(32) 119.6 no
C(41) C(42) C(43) 120.2(7) yes
C(41) C(42) H(33) 120.6 no
C(43) C(42) H(33) 119.2 no
C(42) C(43) C(44) 120.5(7) yes
C(42) C(43) H(34) 119.7 no
C(44) C(43) H(34) 119.7 no
C(39) C(44) C(43) 119.2(7) yes
C(39) C(44) H(35) 120.4 no
C(43) C(44) H(35) 120.3 no
P(2) C(45) C(46) 118.0(5) yes
P(2) C(45) C(50) 123.8(6) yes
C(46) C(45) C(50) 118.2(6) yes
C(45) C(46) C(47) 120.1(7) yes
C(45) C(46) H(36) 120.1 no
C(47) C(46) H(36) 119.8 no
C(46) C(47) C(48) 118.8(8) yes
C(46) C(47) H(37) 120.9 no
C(48) C(47) H(37) 120.3 no
C(47) C(48) C(49) 121.4(8) yes
C(47) C(48) H(38) 118.8 no
C(49) C(48) H(38) 119.8 no
C(48) C(49) C(50) 119.6(8) yes
C(48) C(49) H(39) 119.6 no
C(50) C(49) H(39) 120.8 no
C(45) C(50) C(49) 121.9(8) yes
C(45) C(50) H(40) 118.5 no
C(49) C(50) H(40) 119.6 no
Cl(3) C(51) Cl(4) 120.7(9) yes
Cl(3) C(51) H(41) 103.2 no
Cl(3) C(51) H(42) 110.2 no
Cl(4) C(51) H(41) 104.4 no
Cl(4) C(51) H(42) 112.6 no
H(41) C(51) H(42) 103.6 no

loop_
_geom_bond_atom_site_label_1
_geom_bond_atom_site_label_2
_geom_bond_distance
_geom_bond_publ_flag
Pt(1) Cl(1) 2.400(2) yes
Pt(1) P(1) 2.298(2) yes
Pt(1) P(2) 2.309(2) yes
Pt(1) C(1) 1.996(6) yes
Cl(2) C(12) 1.742(9) yes
Cl(3) C(51) 1.76(2) yes
Cl(4) C(51) 1.53(2) yes
S C(2) 1.798(7) yes
S C(9) 1.771(8) yes
P(1) C(15) 1.814(7) yes
P(1) C(21) 1.826(7) yes
P(1) C(27) 1.812(7) yes
P(2) C(33) 1.818(6) yes
P(2) C(39) 1.836(6) yes
P(2) C(45) 1.807(6) yes
C(1) C(2) 1.296(9) yes
C(1) H(1) 0.970 no
C(2) C(3) 1.501(10) yes
C(3) C(4) 1.37(1) yes
C(3) C(8) 1.40(1) yes
C(4) C(5) 1.40(1) yes
C(4) H(2) 0.978 no
C(5) C(6) 1.38(2) yes
C(5) H(3) 0.976 no
C(6) C(7) 1.36(2) yes
C(6) H(4) 0.955 no
C(7) C(8) 1.37(1) yes
C(7) H(5) 0.992 no
C(8) H(6) 0.986 no
C(9) C(10) 1.36(1) yes
C(9) C(14) 1.41(1) yes
C(10) C(11) 1.42(1) yes
C(10) H(7) 0.964 no
C(11) C(12) 1.40(1) yes
C(11) H(8) 0.976 no
C(12) C(13) 1.34(1) yes
C(13) C(14) 1.38(1) yes
C(13) H(9) 0.979 no
C(14) H(10) 0.984 no
C(15) C(16) 1.38(1) yes
C(15) C(20) 1.380(10) yes
C(16) C(17) 1.41(1) yes
C(16) H(11) 0.969 no
C(17) C(18) 1.37(2) yes
C(17) H(12) 0.989 no
C(18) C(19) 1.36(2) yes
C(18) H(13) 0.967 no
C(19) C(20) 1.38(1) yes
C(19) H(14) 0.971 no
C(20) H(15) 0.991 no
C(21) C(22) 1.398(9) yes
C(21) C(26) 1.369(9) yes
C(22) C(23) 1.38(1) yes
C(22) H(16) 0.977 no
C(23) C(24) 1.35(1) yes
C(23) H(17) 0.978 no
C(24) C(25) 1.39(1) yes
C(24) H(18) 0.964 no
C(25) C(26) 1.39(1) yes
C(25) H(19) 0.967 no
C(26) H(20) 0.970 no
C(27) C(28) 1.376(9) yes
C(27) C(32) 1.37(1) yes
C(28) C(29) 1.39(1) yes
C(28) H(21) 0.977 no
C(29) C(30) 1.36(1) yes
C(29) H(22) 0.966 no
C(30) C(31) 1.35(1) yes
C(30) H(23) 0.982 no
C(31) C(32) 1.39(1) yes
C(31) H(24) 0.981 no
C(32) H(25) 0.989 no
C(33) C(34) 1.391(9) yes
C(33) C(38) 1.373(9) yes
C(34) C(35) 1.38(1) yes
C(34) H(26) 0.971 no
C(35) C(36) 1.36(1) yes
C(35) H(27) 0.980 no
C(36) C(37) 1.37(1) yes
C(36) H(28) 0.976 no
C(37) C(38) 1.38(1) yes
C(37) H(29) 0.981 no
C(38) H(30) 0.977 no
C(39) C(40) 1.377(9) yes
C(39) C(44) 1.386(9) yes
C(40) C(41) 1.396(9) yes
C(40) H(31) 0.986 no
C(41) C(42) 1.36(1) yes
C(41) H(32) 0.985 no
C(42) C(43) 1.36(1) yes
C(42) H(33) 0.970 no
C(43) C(44) 1.398(10) yes
C(43) H(34) 0.978 no
C(44) H(35) 0.987 no
C(45) C(46) 1.387(10) yes
C(45) C(50) 1.369(9) yes
C(46) C(47) 1.39(1) yes
C(46) H(36) 0.972 no
C(47) C(48) 1.38(1) yes
C(47) H(37) 0.978 no
C(48) C(49) 1.34(1) yes
C(48) H(38) 0.954 no
C(49) C(50) 1.37(1) yes
C(49) H(39) 0.983 no
C(50) H(40) 0.978 no
C(51) H(41) 1.053 no
C(51) H(42) 0.918 no

loop_
_geom_contact_atom_site_label_1
_geom_contact_atom_site_label_2
_geom_contact_distance
_geom_contact_site_symmetry_2
Cl(3) C(47) 3.525(9) 3_666
Cl(3) C(1) 3.588(7) 3_656
C(35) C(51) 3.55(2) 4_655
C(36) C(51) 3.53(2) 4_655
C(40) C(48) 3.54(1) 2_646
C(41) C(48) 3.48(1) 2_646
C(41) C(47) 3.48(1) 2_646

loop_
_geom_torsion_atom_site_label_1
_geom_torsion_atom_site_label_2
_geom_torsion_atom_site_label_3
_geom_torsion_atom_site_label_4
_geom_torsion
_geom_torsion_publ_flag
Pt(1) P(1) C(15) C(16) 58.4(7) yes
Pt(1) P(1) C(15) C(20) -124.3(6) yes
Pt(1) P(1) C(21) C(22) -167.9(6) yes
Pt(1) P(1) C(21) C(26) 9.9(7) yes
Pt(1) P(1) C(27) C(28) -135.3(6) yes
Pt(1) P(1) C(27) C(32) 44.1(7) yes
Pt(1) P(2) C(33) C(34) -71.7(5) yes
Pt(1) P(2) C(33) C(38) 101.9(5) yes
Pt(1) P(2) C(39) C(40) -18.4(6) yes
Pt(1) P(2) C(39) C(44) 162.6(5) yes
Pt(1) P(2) C(45) C(46) -27.6(6) yes
Pt(1) P(2) C(45) C(50) 154.2(5) yes
Pt(1) C(1) C(2) S 5.5(9) yes
Pt(1) C(1) C(2) C(3) 172.2(5) yes
Cl(1) Pt(1) P(1) C(15) 175.3(3) yes
Cl(1) Pt(1) P(1) C(21) -65.6(2) yes
Cl(1) Pt(1) P(1) C(27) 55.1(2) yes
Cl(1) Pt(1) P(2) C(33) -170.2(2) yes
Cl(1) Pt(1) P(2) C(39) 70.6(2) yes
Cl(1) Pt(1) P(2) C(45) -50.4(2) yes
Cl(1) Pt(1) C(1) C(2) -5(3) yes
Cl(2) C(12) C(11) C(10) -179.4(7) yes
Cl(2) C(12) C(13) C(14) 179.5(8) yes
S C(2) C(3) C(4) -171.2(6) yes
S C(2) C(3) C(8) 14.0(9) yes
S C(9) C(10) C(11) 176.0(6) yes
S C(9) C(14) C(13) -176.1(8) yes
P(1) Pt(1) P(2) C(33) 165.2(8) yes
P(1) Pt(1) P(2) C(39) 46.0(9) yes
P(1) Pt(1) P(2) C(45) -74.9(9) yes
P(1) Pt(1) C(1) C(2) 93.0(6) yes
P(1) C(15) C(16) C(17) 179.3(7) yes
P(1) C(15) C(20) C(19) -177.8(7) yes
P(1) C(21) C(22) C(23) 179.1(7) yes
P(1) C(21) C(26) C(25) -177.7(6) yes
P(1) C(27) C(28) C(29) 177.6(7) yes
P(1) C(27) C(32) C(31) -177.5(8) yes
P(2) Pt(1) P(1) C(15) -160.1(8) yes
P(2) Pt(1) P(1) C(21) -41.0(9) yes
P(2) Pt(1) P(1) C(27) 79.8(9) yes
P(2) Pt(1) C(1) C(2) -88.4(6) yes
P(2) C(33) C(34) C(35) 172.6(6) yes
P(2) C(33) C(38) C(37) -172.4(6) yes
P(2) C(39) C(40) C(41) -178.4(6) yes
P(2) C(39) C(44) C(43) 177.6(6) yes
P(2) C(45) C(46) C(47) -179.3(6) yes
P(2) C(45) C(50) C(49) 178.6(6) yes
C(1) Pt(1) P(1) C(15) -1.6(3) yes
C(1) Pt(1) P(1) C(21) 117.5(3) yes
C(1) Pt(1) P(1) C(27) -121.7(3) yes
C(1) Pt(1) P(2) C(33) 6.6(3) yes
C(1) Pt(1) P(2) C(39) -112.6(3) yes
C(1) Pt(1) P(2) C(45) 126.5(3) yes
C(1) C(2) S C(9) -120.2(6) yes
C(1) C(2) C(3) C(4) 22(1) yes
C(1) C(2) C(3) C(8) -152.5(7) yes
C(2) S C(9) C(10) 3.1(8) yes
C(2) S C(9) C(14) -179.1(7) yes
C(2) C(3) C(4) C(5) -171.8(7) yes
C(2) C(3) C(8) C(7) 171.8(8) yes
C(3) C(2) S C(9) 72.2(6) yes
C(3) C(4) C(5) C(6) 0(1) yes
C(3) C(8) C(7) C(6) 0(1) yes
C(4) C(3) C(8) C(7) -3(1) yes
C(4) C(5) C(6) C(7) -2(1) yes
C(5) C(4) C(3) C(8) 3(1) yes
C(5) C(6) C(7) C(8) 2(1) yes
C(9) C(10) C(11) C(12) 0(1) yes
C(9) C(14) C(13) C(12) 0(1) yes
C(10) C(9) C(14) C(13) 1(1) yes
C(10) C(11) C(12) C(13) 1(1) yes
C(11) C(10) C(9) C(14) -1(1) yes
C(11) C(12) C(13) C(14) -1(1) yes
C(15) P(1) C(21) C(22) -39.1(7) yes
C(15) P(1) C(21) C(26) 138.8(6) yes
C(15) P(1) C(27) C(28) 96.3(7) yes
C(15) P(1) C(27) C(32) -84.4(7) yes
C(15) C(16) C(17) C(18) -2(1) yes
C(15) C(20) C(19) C(18) 0(1) yes
C(16) C(15) P(1) C(21) -67.4(7) yes
C(16) C(15) P(1) C(27) -179.3(6) yes
C(16) C(15) C(20) C(19) 0(1) yes
C(16) C(17) C(18) C(19) 1(1) yes
C(17) C(16) C(15) C(20) 1(1) yes
C(17) C(18) C(19) C(20) 0(1) yes
C(20) C(15) P(1) C(21) 110.0(6) yes
C(20) C(15) P(1) C(27) -2.0(7) yes
C(21) P(1) C(27) C(28) -10.7(7) yes
C(21) P(1) C(27) C(32) 168.7(6) yes
C(21) C(22) C(23) C(24) 0(1) yes
C(21) C(26) C(25) C(24) -2(1) yes
C(22) C(21) P(1) C(27) 70.6(7) yes
C(22) C(21) C(26) C(25) 0(1) yes
C(22) C(23) C(24) C(25) -2(1) yes
C(23) C(22) C(21) C(26) 1(1) yes
C(23) C(24) C(25) C(26) 3(1) yes
C(26) C(21) P(1) C(27) -111.5(6) yes
C(27) C(28) C(29) C(30) 0(1) yes
C(27) C(32) C(31) C(30) 0(1) yes
C(28) C(27) C(32) C(31) 1(1) yes
C(28) C(29) C(30) C(31) 0(1) yes
C(29) C(28) C(27) C(32) -1(1) yes
C(29) C(30) C(31) C(32) 0(1) yes
C(33) P(2) C(39) C(40) -143.3(5) yes
C(33) P(2) C(39) C(44) 37.7(6) yes
C(33) P(2) C(45) C(46) 97.3(6) yes
C(33) P(2) C(45) C(50) -80.9(6) yes
C(33) C(34) C(35) C(36) 0(1) yes
C(33) C(38) C(37) C(36) 0(1) yes
C(34) C(33) P(2) C(39) 53.4(5) yes
C(34) C(33) P(2) C(45) 164.7(5) yes
C(34) C(33) C(38) C(37) 1(1) yes
C(34) C(35) C(36) C(37) 1(1) yes
C(35) C(34) C(33) C(38) -1(1) yes
C(35) C(36) C(37) C(38) -1(1) yes
C(38) C(33) P(2) C(39) -133.0(6) yes
C(38) C(33) P(2) C(45) -21.8(6) yes
C(39) P(2) C(45) C(46) -153.3(6) yes
C(39) P(2) C(45) C(50) 28.6(7) yes
C(39) C(40) C(41) C(42) 0(1) yes
C(39) C(44) C(43) C(42) 0(1) yes
C(40) C(39) P(2) C(45) 106.0(6) yes
C(40) C(39) C(44) C(43) -1(1) yes
C(40) C(41) C(42) C(43) -1(1) yes
C(41) C(40) C(39) C(44) 0(1) yes
C(41) C(42) C(43) C(44) 0(1) yes
C(44) C(39) P(2) C(45) -73.0(6) yes
C(45) C(46) C(47) C(48) 1(1) yes
C(45) C(50) C(49) C(48) 0(1) yes
C(46) C(45) C(50) C(49) 0(1) yes
C(46) C(47) C(48) C(49) 0(1) yes
C(47) C(46) C(45) C(50) -1(1) yes
C(47) C(48) C(49) C(50) 0(1) yes
C(47) C(48) C(49) C(50) 0(1) yes
